data_4316724
loop_
_publ_author_name
'Ming-Ling Sun'
'Jian Zhang'
'Qi-Pu Lin'
'Pei-Xiu Yin'
'Yuan-Gen Yao'

_publ_section_title
;
 Multifunctional Homochiral Lanthanide Camphorates with Mixed Achiral
 Terephthalate Ligands
;
_journal_name_full 'Inorganic Chemistry'
_journal_page_first 9257
_journal_page_last 9264
_journal_paper_doi 10.1021/ic1007445
_journal_volume 49
_journal_year 2010
_chemical_absolute_configuration rmad
_chemical_formula_moiety 'C28 H36 Eu2 O14, C3 H7 N O'
_chemical_formula_sum 'C31 H43 Eu2 N O15'
_chemical_formula_weight 973.58
_chemical_name_systematic
; 
 ? 
;
_space_group_IT_number 19
_symmetry_cell_setting orthorhombic
_symmetry_space_group_name_Hall 'P 2ac 2ab'
_symmetry_space_group_name_H-M 'P 21 21 21'
_atom_sites_solution_hydrogens geom
_atom_sites_solution_primary direct
_atom_sites_solution_secondary difmap
_audit_creation_method SHELXL-97
_cell_angle_alpha 90.00
_cell_angle_beta 90.00
_cell_angle_gamma 90.00
_cell_formula_units_Z 4
_cell_length_a 12.957(4)
_cell_length_b 14.192(4)
_cell_length_c 19.006(5)
_cell_measurement_reflns_used 4480
_cell_measurement_temperature 293(2)
_cell_measurement_theta_max 27.4692
_cell_measurement_theta_min 2.1277
_cell_volume 3494.9(17)
_computing_cell_refinement 'Bruker XSCANS'
_computing_data_collection 'Bruker XSCANS'
_computing_data_reduction 'Bruker SHELXTL'
_computing_molecular_graphics 'Bruker SHELXTL'
_computing_publication_material 'Bruker SHELXTL'
_computing_structure_refinement 'SHELXL-97 (Sheldrick, 1997)'
_computing_structure_solution 'SHELXS-97 (Sheldrick, 1990)'
_diffrn_ambient_temperature 293(2)
_diffrn_measured_fraction_theta_full 0.997
_diffrn_measured_fraction_theta_max 0.997
_diffrn_measurement_device_type 'Bruker P4'
_diffrn_measurement_method '\w scans'
_diffrn_radiation_monochromator graphite
_diffrn_radiation_source 'fine-focus sealed tube'
_diffrn_radiation_type MoK\a
_diffrn_radiation_wavelength 0.71073
_diffrn_reflns_av_R_equivalents 0.0535
_diffrn_reflns_av_sigmaI/netI 0.0622
_diffrn_reflns_limit_h_max 11
_diffrn_reflns_limit_h_min -16
_diffrn_reflns_limit_k_max 18
_diffrn_reflns_limit_k_min -18
_diffrn_reflns_limit_l_max 24
_diffrn_reflns_limit_l_min -24
_diffrn_reflns_number 27539
_diffrn_reflns_theta_full 27.48
_diffrn_reflns_theta_max 27.48
_diffrn_reflns_theta_min 2.38
_diffrn_standards_decay_% none
_diffrn_standards_interval_count none
_diffrn_standards_number none
_exptl_absorpt_coefficient_mu 3.627
_exptl_absorpt_correction_T_max 0.696
_exptl_absorpt_correction_T_min 0.599
_exptl_absorpt_correction_type multi-scan
_exptl_absorpt_process_details crystalclear
_exptl_crystal_colour Colorless
_exptl_crystal_density_diffrn 1.850
_exptl_crystal_density_method 'not measured'
_exptl_crystal_description Prism
_exptl_crystal_F_000 1928
_exptl_crystal_size_max 0.15
_exptl_crystal_size_mid 0.12
_exptl_crystal_size_min 0.10
_refine_diff_density_max 1.145
_refine_diff_density_min -1.096
_refine_diff_density_rms 0.129
_refine_ls_abs_structure_details 'Flack H D (1983), Acta Cryst. A39, 876-881'
_refine_ls_abs_structure_Flack 0.000(13)
_refine_ls_extinction_method none
_refine_ls_goodness_of_fit_ref 1.037
_refine_ls_hydrogen_treatment mixed
_refine_ls_matrix_type full
_refine_ls_number_parameters 448
_refine_ls_number_reflns 7997
_refine_ls_number_restraints 183
_refine_ls_restrained_S_all 1.069
_refine_ls_R_factor_all 0.0384
_refine_ls_R_factor_gt 0.0354
_refine_ls_shift/su_max 0.002
_refine_ls_shift/su_mean 0.000
_refine_ls_structure_factor_coef Fsqd
_refine_ls_weighting_details 'calc w=1/[\s^2^(Fo^2^)+(0.0223P)^2^+0.0000P] where P=(Fo^2^+2Fc^2^)/3'
_refine_ls_weighting_scheme calc
_refine_ls_wR_factor_gt 0.0665
_refine_ls_wR_factor_ref 0.0680
_reflns_number_gt 7551
_reflns_number_total 7997
_reflns_threshold_expression >2sigma(I)
_cod_data_source_file ic1007445_si_002_2.cif
_cod_data_source_block Eu-2
_cod_depositor_comments
;
The following automatic conversions were performed:

'_symmetry_cell_setting' value 'Orthorhombic' changed to
'orthorhombic' according to the built-in table from CIF Core
dictionary named 'cif_core.dic' version 2.4.1 from
2010-06-29.

'_exptl_absorpt_correction_type' value 'Multi-scan'
changed to 'multi-scan' according to the built-in table from CIF Core
dictionary named 'cif_core.dic' version 2.4.1 from 2010-06-29.

Automatic conversion script
Id: cif_fix_values 1646 2011-03-28 12:23:43Z adriana 
;
_cod_original_cell_volume 3495.1(17)
_cod_database_code 4316724
_attachment Eu-2.cif

loop_
_symmetry_equiv_pos_as_xyz
'x, y, z'
'-x+1/2, -y, z+1/2'
'-x, y+1/2, -z+1/2'
'x+1/2, -y+1/2, -z'

loop_
_atom_site_label
_atom_site_type_symbol
_atom_site_fract_x
_atom_site_fract_y
_atom_site_fract_z
_atom_site_U_iso_or_equiv
_atom_site_adp_type
_atom_site_occupancy
_atom_site_symmetry_multiplicity
_atom_site_calc_flag
_atom_site_refinement_flags
_atom_site_disorder_assembly
_atom_site_disorder_group
Eu1 Eu 0.711517(19) -0.000341(17) 0.884282(12) 0.02030(7) Uani 1 1 d DU . .
Eu2 Eu 0.77232(2) 0.020475(16) 0.671904(12) 0.01802(7) Uani 1 1 d . . .
C1 C 1.0130(4) 0.0953(3) 0.8278(3) 0.0214(11) Uani 1 1 d U . .
H1A H 1.0000 0.0684 0.8745 0.026 Uiso 1 1 calc R . .
C2 C 1.1225(5) 0.0702(4) 0.8074(3) 0.0321(14) Uani 1 1 d U . .
H2A H 1.1245 0.0472 0.7593 0.038 Uiso 1 1 calc R . .
H2B H 1.1490 0.0212 0.8381 0.038 Uiso 1 1 calc R . .
C3 C 1.1880(5) 0.1595(4) 0.8144(3) 0.0310(13) Uani 1 1 d U . .
H3A H 1.2006 0.1875 0.7686 0.037 Uiso 1 1 calc R . .
H3B H 1.2538 0.1455 0.8363 0.037 Uiso 1 1 calc R . .
C4 C 1.1237(5) 0.2262(4) 0.8609(3) 0.0234(12) Uani 1 1 d U . .
C5 C 1.0104(4) 0.2062(4) 0.8353(3) 0.0229(11) Uani 1 1 d U . .
C6 C 0.9319(4) 0.0565(4) 0.7784(3) 0.0211(12) Uani 1 1 d . . .
C7 C 1.1536(4) 0.3303(4) 0.8510(3) 0.0209(12) Uani 1 1 d . . .
C8 C 1.1387(6) 0.1995(5) 0.9381(3) 0.0452(19) Uani 1 1 d U . .
H8A H 1.2086 0.2124 0.9518 0.068 Uiso 1 1 calc R . .
H8B H 1.1245 0.1337 0.9442 0.068 Uiso 1 1 calc R . .
H8C H 1.0924 0.2358 0.9668 0.068 Uiso 1 1 calc R . .
C9 C 0.9903(7) 0.2533(5) 0.7633(4) 0.043(2) Uani 1 1 d U . .
H9A H 0.9893 0.3205 0.7689 0.064 Uiso 1 1 calc R . .
H9B H 0.9250 0.2325 0.7451 0.064 Uiso 1 1 calc R . .
H9C H 1.0441 0.2361 0.7310 0.064 Uiso 1 1 calc R . .
C10 C 0.9284(5) 0.2382(5) 0.8866(4) 0.0464(19) Uani 1 1 d U . .
H10A H 0.9292 0.3057 0.8898 0.070 Uiso 1 1 calc R . .
H10B H 0.9420 0.2116 0.9321 0.070 Uiso 1 1 calc R . .
H10C H 0.8619 0.2176 0.8704 0.070 Uiso 1 1 calc R . .
C11 C 0.4472(5) -0.0667(4) 0.7365(3) 0.0265(13) Uani 1 1 d U . .
C12 C 0.3568(5) -0.0663(6) 0.7885(4) 0.0526(19) Uani 1 1 d U . .
H12A H 0.3821 -0.0761 0.8359 0.063 Uiso 1 1 calc R . .
H12B H 0.3219 -0.0059 0.7869 0.063 Uiso 1 1 calc R . .
C13 C 0.2855(7) -0.1406(5) 0.7698(5) 0.067(2) Uani 1 1 d U . .
H13A H 0.2209 -0.1137 0.7536 0.081 Uiso 1 1 calc R . .
H13B H 0.2713 -0.1796 0.8106 0.081 Uiso 1 1 calc R . .
C14 C 0.3329(5) -0.1993(4) 0.7125(4) 0.0312(13) Uani 1 1 d U . .
H14A H 0.3004 -0.1797 0.6683 0.037 Uiso 1 1 calc R . .
C15 C 0.4491(5) -0.1714(4) 0.7072(3) 0.0276(13) Uani 1 1 d U . .
C16 C 0.5476(4) -0.0431(4) 0.7738(3) 0.0212(12) Uani 1 1 d . . .
C17 C 0.3143(4) -0.3043(4) 0.7197(3) 0.0246(12) Uani 1 1 d . . .
C18 C 0.4290(5) 0.0057(5) 0.6781(4) 0.0542(19) Uani 1 1 d U . .
H18A H 0.4280 0.0679 0.6981 0.081 Uiso 1 1 calc R . .
H18B H 0.3641 -0.0068 0.6557 0.081 Uiso 1 1 calc R . .
H18C H 0.4836 0.0015 0.6441 0.081 Uiso 1 1 calc R . .
C19 C 0.5138(7) -0.2357(5) 0.7539(5) 0.0452(19) Uani 1 1 d U . .
H19A H 0.5140 -0.2982 0.7347 0.068 Uiso 1 1 calc R . .
H19B H 0.4849 -0.2370 0.8004 0.068 Uiso 1 1 calc R . .
H19C H 0.5833 -0.2123 0.7561 0.068 Uiso 1 1 calc R . .
C20 C 0.4925(7) -0.1807(5) 0.6337(4) 0.052(2) Uani 1 1 d U . .
H20A H 0.4912 -0.2457 0.6197 0.077 Uiso 1 1 calc R . .
H20B H 0.5624 -0.1582 0.6330 0.077 Uiso 1 1 calc R . .
H20C H 0.4515 -0.1442 0.6016 0.077 Uiso 1 1 calc R . .
C21 C 0.9378(4) 0.2267(4) 0.5174(3) 0.0218(12) Uani 1 1 d . . .
C22 C 0.9822(5) 0.2436(5) 0.4522(3) 0.0356(17) Uani 1 1 d . . .
H22A H 0.9696 0.2021 0.4153 0.043 Uiso 1 1 calc R . .
C23 C 1.0440(6) 0.3198(4) 0.4411(3) 0.0364(16) Uani 1 1 d . . .
H23A H 1.0735 0.3289 0.3970 0.044 Uiso 1 1 calc R . .
C24 C 1.0638(4) 0.3845(4) 0.4948(3) 0.0242(13) Uani 1 1 d . . .
C25 C 1.0194(5) 0.3673(4) 0.5612(3) 0.0287(14) Uani 1 1 d . . .
H25A H 1.0316 0.4086 0.5983 0.034 Uiso 1 1 calc R . .
C26 C 0.9580(5) 0.2894(4) 0.5712(3) 0.0313(15) Uani 1 1 d . . .
H26A H 0.9293 0.2787 0.6153 0.038 Uiso 1 1 calc R . .
C27 C 0.8699(5) 0.1429(4) 0.5292(3) 0.0235(13) Uani 1 1 d . . .
C28 C 1.1284(4) 0.4681(4) 0.4823(3) 0.0206(11) Uani 1 1 d . . .
O1 O 0.8431(3) 0.0326(3) 0.80171(19) 0.0241(9) Uani 1 1 d . . .
O2 O 0.9482(3) 0.0474(3) 0.7138(2) 0.0328(10) Uani 1 1 d . . .
O3 O 1.1319(3) 0.3905(3) 0.8968(2) 0.0296(10) Uani 1 1 d . . .
O4 O 1.1996(4) 0.3568(3) 0.7960(2) 0.0353(11) Uani 1 1 d . . .
O5 O 0.6297(3) -0.0279(3) 0.7396(2) 0.0292(9) Uani 1 1 d U . .
O6 O 0.5474(3) -0.0397(3) 0.8395(2) 0.0372(11) Uani 1 1 d . . .
O7 O 0.3301(4) -0.3531(3) 0.6654(2) 0.0325(10) Uani 1 1 d . . .
O8 O 0.2868(4) -0.3367(3) 0.77840(19) 0.0307(9) Uani 1 1 d . . .
O9 O 0.8460(4) 0.1228(3) 0.5910(2) 0.0356(11) Uani 1 1 d . . .
O10 O 0.8392(4) 0.0987(3) 0.4757(2) 0.0392(12) Uani 1 1 d . . .
O11 O 1.1537(3) 0.5184(3) 0.53578(18) 0.0251(9) Uani 1 1 d . . .
O12 O 1.1568(3) 0.4887(3) 0.42104(18) 0.0257(8) Uani 1 1 d . . .
N1 N 1.1665(5) 0.0636(4) 0.5393(3) 0.0593(17) Uani 1 1 d DU . .
O13 O 1.2172(6) 0.1742(4) 0.6162(4) 0.115(3) Uani 1 1 d DU . .
C29 C 1.1567(6) 0.1121(5) 0.5971(4) 0.106(3) Uani 1 1 d DU . .
H29 H 1.1005 0.0990 0.6259 0.127 Uiso 1 1 calc R . .
C30 C 1.2536(7) 0.0833(9) 0.4932(6) 0.155(5) Uani 1 1 d DU . .
H30A H 1.2956 0.1317 0.5137 0.232 Uiso 1 1 calc R . .
H30B H 1.2286 0.1040 0.4482 0.232 Uiso 1 1 calc R . .
H30C H 1.2939 0.0271 0.4873 0.232 Uiso 1 1 calc R . .
C31 C 1.0943(7) -0.0089(6) 0.5174(6) 0.140(4) Uani 1 1 d DU . .
H31A H 1.0391 -0.0131 0.5510 0.210 Uiso 1 1 calc R . .
H31B H 1.1294 -0.0684 0.5148 0.210 Uiso 1 1 calc R . .
H31C H 1.0666 0.0067 0.4721 0.210 Uiso 1 1 calc R . .
O1W O 0.7611(4) -0.1517(2) 0.8432(2) 0.0359(11) Uani 1 1 d U . .
H1WA H 0.7628 -0.1988 0.8708 0.054 Uiso 1 1 d R . .
H1WB H 0.8056 -0.1569 0.8106 0.054 Uiso 1 1 d R . .
O2W O 0.6172(4) 0.1003(3) 0.9632(2) 0.0419(13) Uani 1 1 d DU . .
H2WA H 0.638(6) 0.107(4) 1.0052(15) 0.063 Uiso 1 1 d D . .
H2WB H 0.601(5) 0.153(2) 0.9458(16) 0.063 Uiso 1 1 d D . .

loop_
_atom_site_aniso_label
_atom_site_aniso_U_11
_atom_site_aniso_U_22
_atom_site_aniso_U_33
_atom_site_aniso_U_23
_atom_site_aniso_U_13
_atom_site_aniso_U_12
Eu1 0.02377(13) 0.02078(12) 0.01636(11) 0.00178(10) 0.00166(10) -0.00095(12)
Eu2 0.02169(13) 0.01800(12) 0.01436(11) 0.00102(10) 0.00084(10) -0.00096(11)
C1 0.026(3) 0.016(2) 0.023(3) 0.001(2) -0.003(2) -0.006(2)
C2 0.031(3) 0.025(3) 0.040(3) -0.005(2) -0.012(3) 0.004(2)
C3 0.023(3) 0.025(3) 0.045(3) -0.002(3) -0.005(3) -0.003(2)
C4 0.030(3) 0.016(2) 0.024(3) 0.004(2) -0.007(2) -0.006(2)
C5 0.025(3) 0.015(2) 0.028(3) 0.001(2) -0.003(2) -0.003(2)
C6 0.022(3) 0.017(3) 0.025(3) 0.002(2) -0.003(2) 0.002(2)
C7 0.019(3) 0.023(3) 0.020(3) 0.000(2) -0.002(2) -0.007(2)
C8 0.073(5) 0.032(3) 0.030(4) 0.010(3) -0.019(4) -0.014(4)
C9 0.040(4) 0.033(4) 0.056(5) 0.013(3) -0.025(4) -0.002(3)
C10 0.040(4) 0.035(4) 0.065(5) -0.021(4) 0.012(4) -0.001(3)
C11 0.025(3) 0.023(3) 0.032(3) -0.007(2) -0.002(2) -0.004(2)
C12 0.028(3) 0.067(4) 0.063(4) -0.037(4) 0.015(3) -0.011(3)
C13 0.054(4) 0.041(3) 0.106(5) -0.024(4) 0.043(4) -0.008(4)
C14 0.023(3) 0.020(3) 0.051(4) -0.004(3) -0.004(3) -0.001(2)
C15 0.027(3) 0.022(3) 0.033(3) -0.007(2) 0.004(3) -0.002(2)
C16 0.023(3) 0.013(2) 0.028(3) -0.002(2) 0.000(2) -0.001(2)
C17 0.021(3) 0.023(3) 0.030(3) -0.002(2) -0.003(2) -0.002(2)
C18 0.059(4) 0.033(3) 0.070(5) 0.004(4) -0.034(4) 0.002(4)
C19 0.042(5) 0.028(4) 0.066(5) 0.003(3) -0.014(4) 0.006(3)
C20 0.071(5) 0.048(4) 0.035(4) -0.015(3) 0.023(4) -0.020(4)
C21 0.027(3) 0.017(3) 0.021(3) -0.002(2) -0.001(2) -0.005(2)
C22 0.052(5) 0.037(4) 0.018(3) -0.004(3) 0.010(3) -0.023(3)
C23 0.059(5) 0.025(3) 0.025(3) -0.003(3) 0.009(3) -0.016(3)
C24 0.028(3) 0.020(3) 0.025(3) 0.000(2) 0.000(3) -0.002(2)
C25 0.040(4) 0.025(3) 0.021(3) -0.005(2) 0.001(3) -0.007(3)
C26 0.041(4) 0.037(4) 0.016(3) -0.001(3) 0.005(3) -0.013(3)
C27 0.028(3) 0.018(3) 0.025(3) 0.000(2) -0.002(3) -0.006(2)
C28 0.020(3) 0.022(3) 0.020(3) -0.002(2) 0.002(2) 0.003(2)
O1 0.022(2) 0.029(2) 0.0212(19) 0.0023(17) 0.0034(15) -0.0059(17)
O2 0.027(2) 0.052(3) 0.020(2) -0.002(2) 0.0016(17) -0.011(2)
O3 0.041(3) 0.025(2) 0.022(2) -0.0042(17) 0.0040(19) -0.0075(19)
O4 0.057(3) 0.0243(19) 0.024(2) -0.0058(16) 0.012(2) -0.006(2)
O5 0.025(2) 0.037(2) 0.0257(14) -0.0048(18) 0.0000(15) -0.009(2)
O6 0.031(2) 0.056(3) 0.025(2) -0.007(2) -0.0036(18) -0.005(2)
O7 0.050(3) 0.0208(19) 0.027(2) -0.0072(18) 0.006(2) -0.0096(19)
O8 0.043(3) 0.0262(19) 0.023(2) -0.0044(16) 0.010(2) -0.011(2)
O9 0.054(3) 0.033(2) 0.020(2) 0.0065(18) 0.003(2) -0.022(2)
O10 0.056(3) 0.036(2) 0.025(2) -0.009(2) 0.002(2) -0.023(2)
O11 0.024(2) 0.026(2) 0.025(2) -0.0047(17) -0.0005(15) -0.0004(18)
O12 0.0223(18) 0.030(2) 0.0249(19) 0.0011(18) 0.0047(15) -0.0033(18)
N1 0.063(4) 0.056(3) 0.059(4) -0.015(3) 0.001(3) -0.005(3)
O13 0.128(6) 0.073(4) 0.145(6) -0.043(4) -0.029(5) 0.001(4)
C29 0.108(6) 0.100(6) 0.109(6) -0.028(5) -0.008(5) 0.020(5)
C30 0.131(7) 0.182(8) 0.151(8) 0.005(7) 0.044(6) -0.015(7)
C31 0.119(7) 0.125(7) 0.175(8) -0.026(7) -0.019(6) -0.021(6)
O1W 0.058(3) 0.0222(18) 0.027(2) 0.0041(15) 0.006(2) 0.011(2)
O2W 0.067(4) 0.038(2) 0.020(2) -0.0009(19) 0.002(2) 0.020(2)

loop_
_atom_type_symbol
_atom_type_description
_atom_type_scat_dispersion_real
_atom_type_scat_dispersion_imag
_atom_type_scat_source
C C 0.0033 0.0016 'International Tables Vol C Tables 4.2.6.8 and 6.1.1.4'
H H 0.0000 0.0000 'International Tables Vol C Tables 4.2.6.8 and 6.1.1.4'
O O 0.0106 0.0060 'International Tables Vol C Tables 4.2.6.8 and 6.1.1.4'
Eu Eu -0.1578 3.6682 'International Tables Vol C Tables 4.2.6.8 and 6.1.1.4'
N N 0.0061 0.0033 'International Tables Vol C Tables 4.2.6.8 and 6.1.1.4'

loop_
_geom_angle_atom_site_label_1
_geom_angle_atom_site_label_2
_geom_angle_atom_site_label_3
_geom_angle
_geom_angle_site_symmetry_1
_geom_angle_site_symmetry_3
_geom_angle_publ_flag
O10 Eu1 O11 78.08(15) 2_655 3_746 ?
O10 Eu1 O7 140.17(16) 2_655 3_656 ?
O11 Eu1 O7 109.35(14) 3_746 3_656 ?
O10 Eu1 O6 82.66(16) 2_655 . ?
O11 Eu1 O6 159.81(14) 3_746 . ?
O7 Eu1 O6 81.90(16) 3_656 . ?
O10 Eu1 O1 145.02(16) 2_655 . ?
O11 Eu1 O1 82.50(12) 3_746 . ?
O7 Eu1 O1 73.94(14) 3_656 . ?
O6 Eu1 O1 117.25(13) . . ?
O10 Eu1 O1W 77.21(15) 2_655 . ?
O11 Eu1 O1W 96.59(14) 3_746 . ?
O7 Eu1 O1W 137.13(14) 3_656 . ?
O6 Eu1 O1W 84.91(16) . . ?
O1 Eu1 O1W 76.45(14) . . ?
O10 Eu1 O2W 75.35(16) 2_655 . ?
O11 Eu1 O2W 84.63(16) 3_746 . ?
O7 Eu1 O2W 66.83(15) 3_656 . ?
O6 Eu1 O2W 84.69(17) . . ?
O1 Eu1 O2W 131.51(15) . . ?
O1W Eu1 O2W 151.65(15) . . ?
O10 Eu1 O5 120.77(13) 2_655 . ?
O11 Eu1 O5 152.30(11) 3_746 . ?
O7 Eu1 O5 70.38(13) 3_656 . ?
O6 Eu1 O5 46.63(12) . . ?
O1 Eu1 O5 70.69(11) . . ?
O1W Eu1 O5 70.95(13) . . ?
O2W Eu1 O5 118.27(14) . . ?
O10 Eu1 C16 101.42(16) 2_655 . ?
O11 Eu1 C16 173.91(13) 3_746 . ?
O7 Eu1 C16 74.99(15) 3_656 . ?
O6 Eu1 C16 22.41(14) . . ?
O1 Eu1 C16 94.87(14) . . ?
O1W Eu1 C16 77.42(14) . . ?
O2W Eu1 C16 101.17(17) . . ?
O5 Eu1 C16 24.23(12) . . ?
O12 Eu2 O9 78.21(14) 4_456 . ?
O12 Eu2 O5 83.91(13) 4_456 . ?
O9 Eu2 O5 150.20(16) . . ?
O12 Eu2 O8 98.22(14) 4_456 3_656 ?
O9 Eu2 O8 82.04(14) . 3_656 ?
O5 Eu2 O8 77.11(14) . 3_656 ?
O12 Eu2 O4 103.55(14) 4_456 3_746 ?
O9 Eu2 O4 134.68(15) . 3_746 ?
O5 Eu2 O4 72.63(15) . 3_746 ?
O8 Eu2 O4 140.20(13) 3_656 3_746 ?
O12 Eu2 O2 149.19(13) 4_456 . ?
O9 Eu2 O2 74.60(15) . . ?
O5 Eu2 O2 126.80(13) . . ?
O8 Eu2 O2 92.16(15) 3_656 . ?
O4 Eu2 O2 85.89(15) 3_746 . ?
O12 Eu2 O3 83.40(13) 4_456 3_746 ?
O9 Eu2 O3 85.07(14) . 3_746 ?
O5 Eu2 O3 116.50(14) . 3_746 ?
O8 Eu2 O3 166.37(13) 3_656 3_746 ?
O4 Eu2 O3 51.01(13) 3_746 3_746 ?
O2 Eu2 O3 80.11(14) . 3_746 ?
O12 Eu2 O1 160.16(12) 4_456 . ?
O9 Eu2 O1 115.83(13) . . ?
O5 Eu2 O1 77.32(12) . . ?
O8 Eu2 O1 71.52(13) 3_656 . ?
O4 Eu2 O1 77.04(13) 3_746 . ?
O2 Eu2 O1 50.25(12) . . ?
O3 Eu2 O1 110.66(12) 3_746 . ?
O12 Eu2 C7 92.70(14) 4_456 3_746 ?
O9 Eu2 C7 110.30(16) . 3_746 ?
O5 Eu2 C7 94.05(15) . 3_746 ?
O8 Eu2 C7 165.06(14) 3_656 3_746 ?
O4 Eu2 C7 25.49(14) 3_746 3_746 ?
O2 Eu2 C7 83.46(15) . 3_746 ?
O3 Eu2 C7 25.58(14) 3_746 3_746 ?
O1 Eu2 C7 94.96(14) . 3_746 ?
O12 Eu2 C6 171.36(14) 4_456 . ?
O9 Eu2 C6 93.33(16) . . ?
O5 Eu2 C6 103.07(15) . . ?
O8 Eu2 C6 78.68(15) 3_656 . ?
O4 Eu2 C6 83.58(15) 3_746 . ?
O2 Eu2 C6 24.79(14) . . ?
O3 Eu2 C6 97.73(14) 3_746 . ?
O1 Eu2 C6 25.78(13) . . ?
C7 Eu2 C6 91.87(15) 3_746 . ?
C6 C1 C2 113.9(5) . . ?
C6 C1 C5 113.8(5) . . ?
C2 C1 C5 106.1(4) . . ?
C6 C1 H1A 107.6 . . ?
C2 C1 H1A 107.6 . . ?
C5 C1 H1A 107.6 . . ?
C1 C2 C3 107.6(5) . . ?
C1 C2 H2A 110.2 . . ?
C3 C2 H2A 110.2 . . ?
C1 C2 H2B 110.2 . . ?
C3 C2 H2B 110.2 . . ?
H2A C2 H2B 108.5 . . ?
C2 C3 C4 105.0(5) . . ?
C2 C3 H3A 110.7 . . ?
C4 C3 H3A 110.7 . . ?
C2 C3 H3B 110.7 . . ?
C4 C3 H3B 110.7 . . ?
H3A C3 H3B 108.8 . . ?
C8 C4 C7 108.8(5) . . ?
C8 C4 C3 109.3(5) . . ?
C7 C4 C3 112.6(5) . . ?
C8 C4 C5 111.8(5) . . ?
C7 C4 C5 111.8(4) . . ?
C3 C4 C5 102.5(4) . . ?
C10 C5 C9 108.8(6) . . ?
C10 C5 C4 113.8(5) . . ?
C9 C5 C4 110.7(5) . . ?
C10 C5 C1 111.9(5) . . ?
C9 C5 C1 110.8(5) . . ?
C4 C5 C1 100.8(4) . . ?
O2 C6 O1 117.6(5) . . ?
O2 C6 C1 122.0(5) . . ?
O1 C6 C1 120.4(5) . . ?
O2 C6 Eu2 54.9(3) . . ?
O1 C6 Eu2 63.8(3) . . ?
C1 C6 Eu2 168.4(4) . . ?
O3 C7 O4 118.7(5) . . ?
O3 C7 C4 120.9(5) . . ?
O4 C7 C4 120.4(5) . . ?
O3 C7 Eu2 62.9(3) . 3_756 ?
O4 C7 Eu2 56.0(3) . 3_756 ?
C4 C7 Eu2 174.9(4) . 3_756 ?
C4 C8 H8A 109.5 . . ?
C4 C8 H8B 109.5 . . ?
H8A C8 H8B 109.5 . . ?
C4 C8 H8C 109.5 . . ?
H8A C8 H8C 109.5 . . ?
H8B C8 H8C 109.5 . . ?
C5 C9 H9A 109.5 . . ?
C5 C9 H9B 109.5 . . ?
H9A C9 H9B 109.5 . . ?
C5 C9 H9C 109.5 . . ?
H9A C9 H9C 109.5 . . ?
H9B C9 H9C 109.5 . . ?
C5 C10 H10A 109.5 . . ?
C5 C10 H10B 109.5 . . ?
H10A C10 H10B 109.5 . . ?
C5 C10 H10C 109.5 . . ?
H10A C10 H10C 109.5 . . ?
H10B C10 H10C 109.5 . . ?
C16 C11 C18 108.8(5) . . ?
C16 C11 C12 110.7(5) . . ?
C18 C11 C12 110.3(6) . . ?
C16 C11 C15 110.9(5) . . ?
C18 C11 C15 112.1(5) . . ?
C12 C11 C15 104.0(5) . . ?
C13 C12 C11 109.1(6) . . ?
C13 C12 H12A 109.9 . . ?
C11 C12 H12A 109.9 . . ?
C13 C12 H12B 109.9 . . ?
C11 C12 H12B 109.9 . . ?
H12A C12 H12B 108.3 . . ?
C12 C13 C14 108.7(6) . . ?
C12 C13 H13A 109.9 . . ?
C14 C13 H13A 109.9 . . ?
C12 C13 H13B 109.9 . . ?
C14 C13 H13B 109.9 . . ?
H13A C13 H13B 108.3 . . ?
C13 C14 C17 114.4(6) . . ?
C13 C14 C15 107.5(5) . . ?
C17 C14 C15 114.1(5) . . ?
C13 C14 H14A 106.8 . . ?
C17 C14 H14A 106.8 . . ?
C15 C14 H14A 106.8 . . ?
C20 C15 C19 106.4(6) . . ?
C20 C15 C14 113.4(6) . . ?
C19 C15 C14 110.0(6) . . ?
C20 C15 C11 114.4(5) . . ?
C19 C15 C11 111.3(5) . . ?
C14 C15 C11 101.5(5) . . ?
O6 C16 O5 120.5(5) . . ?
O6 C16 C11 118.2(5) . . ?
O5 C16 C11 121.2(5) . . ?
O6 C16 Eu1 46.0(3) . . ?
O5 C16 Eu1 74.5(3) . . ?
C11 C16 Eu1 164.3(4) . . ?
O8 C17 O7 124.9(5) . . ?
O8 C17 C14 119.0(5) . . ?
O7 C17 C14 116.1(5) . . ?
C11 C18 H18A 109.5 . . ?
C11 C18 H18B 109.5 . . ?
H18A C18 H18B 109.5 . . ?
C11 C18 H18C 109.5 . . ?
H18A C18 H18C 109.5 . . ?
H18B C18 H18C 109.5 . . ?
C15 C19 H19A 109.5 . . ?
C15 C19 H19B 109.5 . . ?
H19A C19 H19B 109.5 . . ?
C15 C19 H19C 109.5 . . ?
H19A C19 H19C 109.5 . . ?
H19B C19 H19C 109.5 . . ?
C15 C20 H20A 109.5 . . ?
C15 C20 H20B 109.5 . . ?
H20A C20 H20B 109.5 . . ?
C15 C20 H20C 109.5 . . ?
H20A C20 H20C 109.5 . . ?
H20B C20 H20C 109.5 . . ?
C26 C21 C22 118.1(5) . . ?
C26 C21 C27 120.8(5) . . ?
C22 C21 C27 121.1(5) . . ?
C23 C22 C21 121.3(6) . . ?
C23 C22 H22A 119.3 . . ?
C21 C22 H22A 119.3 . . ?
C22 C23 C24 121.2(6) . . ?
C22 C23 H23A 119.4 . . ?
C24 C23 H23A 119.4 . . ?
C23 C24 C25 117.7(5) . . ?
C23 C24 C28 121.2(5) . . ?
C25 C24 C28 121.1(5) . . ?
C26 C25 C24 120.0(5) . . ?
C26 C25 H25A 120.0 . . ?
C24 C25 H25A 120.0 . . ?
C25 C26 C21 121.7(6) . . ?
C25 C26 H26A 119.1 . . ?
C21 C26 H26A 119.1 . . ?
O9 C27 O10 124.6(5) . . ?
O9 C27 C21 118.0(5) . . ?
O10 C27 C21 117.3(5) . . ?
O12 C28 O11 121.9(5) . . ?
O12 C28 C24 120.3(5) . . ?
O11 C28 C24 117.8(5) . . ?
C6 O1 Eu1 158.7(4) . . ?
C6 O1 Eu2 90.4(3) . . ?
Eu1 O1 Eu2 110.91(14) . . ?
C6 O2 Eu2 100.3(3) . . ?
C7 O3 Eu2 91.6(3) . 3_756 ?
C7 O4 Eu2 98.5(3) . 3_756 ?
C16 O5 Eu2 172.1(4) . . ?
C16 O5 Eu1 81.2(3) . . ?
Eu2 O5 Eu1 100.82(13) . . ?
C16 O6 Eu1 111.6(4) . . ?
C17 O7 Eu1 141.2(4) . 3_646 ?
C17 O8 Eu2 139.4(3) . 3_646 ?
C27 O9 Eu2 150.4(4) . . ?
C27 O10 Eu1 172.9(4) . 2_654 ?
C28 O11 Eu1 130.0(3) . 3_756 ?
C28 O12 Eu2 152.0(3) . 4_556 ?
C29 N1 C31 123.6(7) . . ?
C29 N1 C30 118.8(7) . . ?
C31 N1 C30 117.6(5) . . ?
O13 C29 N1 124.3(7) . . ?
O13 C29 H29 117.9 . . ?
N1 C29 H29 117.9 . . ?
N1 C30 H30A 109.5 . . ?
N1 C30 H30B 109.5 . . ?
H30A C30 H30B 109.5 . . ?
N1 C30 H30C 109.5 . . ?
H30A C30 H30C 109.5 . . ?
H30B C30 H30C 109.5 . . ?
N1 C31 H31A 109.5 . . ?
N1 C31 H31B 109.5 . . ?
H31A C31 H31B 109.5 . . ?
N1 C31 H31C 109.5 . . ?
H31A C31 H31C 109.5 . . ?
H31B C31 H31C 109.5 . . ?
Eu1 O1W H1WA 121.1 . . ?
Eu1 O1W H1WB 120.1 . . ?
H1WA O1W H1WB 111.3 . . ?
Eu1 O2W H2WA 120(5) . . ?
Eu1 O2W H2WB 114.1(18) . . ?
H2WA O2W H2WB 109.9(18) . . ?

loop_
_geom_bond_atom_site_label_1
_geom_bond_atom_site_label_2
_geom_bond_distance
_geom_bond_site_symmetry_2
_geom_bond_publ_flag
Eu1 O10 2.324(4) 2_655 ?
Eu1 O11 2.330(4) 3_746 ?
Eu1 O7 2.357(4) 3_656 ?
Eu1 O6 2.358(4) . ?
Eu1 O1 2.364(4) . ?
Eu1 O1W 2.374(4) . ?
Eu1 O2W 2.405(4) . ?
Eu1 O5 2.972(4) . ?
Eu1 C16 3.048(6) . ?
Eu2 O12 2.319(3) 4_456 ?
Eu2 O9 2.320(4) . ?
Eu2 O5 2.354(4) . ?
Eu2 O8 2.364(4) 3_656 ?
Eu2 O4 2.428(4) 3_746 ?
Eu2 O2 2.444(4) . ?
Eu2 O3 2.579(4) 3_746 ?
Eu2 O1 2.638(4) . ?
Eu2 C7 2.897(5) 3_746 ?
Eu2 C6 2.939(6) . ?
C1 C6 1.513(7) . ?
C1 C2 1.514(8) . ?
C1 C5 1.581(7) . ?
C1 H1A 0.9800 . ?
C2 C3 1.532(8) . ?
C2 H2A 0.9700 . ?
C2 H2B 0.9700 . ?
C3 C4 1.540(8) . ?
C3 H3A 0.9700 . ?
C3 H3B 0.9700 . ?
C4 C8 1.527(8) . ?
C4 C7 1.540(7) . ?
C4 C5 1.572(8) . ?
C5 C10 1.512(9) . ?
C5 C9 1.547(9) . ?
C6 O2 1.252(6) . ?
C6 O1 1.278(7) . ?
C7 O3 1.251(6) . ?
C7 O4 1.260(6) . ?
C7 Eu2 2.897(5) 3_756 ?
C8 H8A 0.9600 . ?
C8 H8B 0.9600 . ?
C8 H8C 0.9600 . ?
C9 H9A 0.9600 . ?
C9 H9B 0.9600 . ?
C9 H9C 0.9600 . ?
C10 H10A 0.9600 . ?
C10 H10B 0.9600 . ?
C10 H10C 0.9600 . ?
C11 C16 1.519(8) . ?
C11 C18 1.531(9) . ?
C11 C12 1.533(9) . ?
C11 C15 1.587(8) . ?
C12 C13 1.446(10) . ?
C12 H12A 0.9700 . ?
C12 H12B 0.9700 . ?
C13 C14 1.502(9) . ?
C13 H13A 0.9700 . ?
C13 H13B 0.9700 . ?
C14 C17 1.516(8) . ?
C14 C15 1.560(8) . ?
C14 H14A 0.9800 . ?
C15 C20 1.512(9) . ?
C15 C19 1.525(10) . ?
C16 O6 1.249(7) . ?
C16 O5 1.265(7) . ?
C17 O8 1.258(7) . ?
C17 O7 1.259(7) . ?
C18 H18A 0.9600 . ?
C18 H18B 0.9600 . ?
C18 H18C 0.9600 . ?
C19 H19A 0.9600 . ?
C19 H19B 0.9600 . ?
C19 H19C 0.9600 . ?
C20 H20A 0.9600 . ?
C20 H20B 0.9600 . ?
C20 H20C 0.9600 . ?
C21 C26 1.381(8) . ?
C21 C22 1.387(8) . ?
C21 C27 1.497(7) . ?
C22 C23 1.362(8) . ?
C22 H22A 0.9300 . ?
C23 C24 1.396(8) . ?
C23 H23A 0.9300 . ?
C24 C25 1.409(8) . ?
C24 C28 1.471(8) . ?
C25 C26 1.375(8) . ?
C25 H25A 0.9300 . ?
C26 H26A 0.9300 . ?
C27 O9 1.247(7) . ?
C27 O10 1.260(7) . ?
C28 O12 1.256(6) . ?
C28 O11 1.285(6) . ?
O3 Eu2 2.579(4) 3_756 ?
O4 Eu2 2.428(4) 3_756 ?
O7 Eu1 2.357(4) 3_646 ?
O8 Eu2 2.364(4) 3_646 ?
O10 Eu1 2.324(4) 2_654 ?
O11 Eu1 2.330(4) 3_756 ?
O12 Eu2 2.319(3) 4_556 ?
N1 C29 1.303(5) . ?
N1 C31 1.452(5) . ?
N1 C30 1.455(5) . ?
O13 C29 1.234(5) . ?
C29 H29 0.9300 . ?
C30 H30A 0.9600 . ?
C30 H30B 0.9600 . ?
C30 H30C 0.9600 . ?
C31 H31A 0.9600 . ?
C31 H31B 0.9600 . ?
C31 H31C 0.9600 . ?
O1W H1WA 0.8500 . ?
O1W H1WB 0.8499 . ?
O2W H2WA 0.849(10) . ?
O2W H2WB 0.848(10) . ?

loop_
_geom_hbond_atom_site_label_D
_geom_hbond_atom_site_label_H
_geom_hbond_atom_site_label_A
_geom_hbond_distance_DH
_geom_hbond_distance_HA
_geom_hbond_distance_DA
_geom_hbond_angle_DHA
_geom_hbond_site_symmetry_A
O1W H1WA O13 0.85 1.84 2.604(6) 149.2 3_746
O1W H1WB O4 0.85 2.04 2.698(6) 134.1 3_746
O2W H2WA O3 0.849(10) 1.86(3) 2.671(6) 158(8) 4_457
